data_2015050
loop_
_publ_author_name
'Mera, Jaime'
'Quiroga, Jairo'
'Cobo, Justo'
'Low, John N.'
'Glidewell, Christopher'

_publ_section_title
;A monoclinic polymorph of
 3,7,7-trimethyl-1-phenyl-5,6,7,8-tetrahydro-1<i>H</i>-pyrazolo[3,4-<i>b</i>]quinolin-5-one
;
_journal_issue 7
_journal_name_full 'Acta Crystallographica Section C'
_journal_page_first o442
_journal_page_last o444
_journal_paper_doi 10.1107/S0108270105016501
_journal_volume 61
_journal_year 2005
_chemical_formula_iupac 'C19 H19 N3 O'
_chemical_formula_moiety 'C19 H19 N3 O'
_chemical_formula_sum 'C19 H19 N3 O'
_chemical_formula_weight 305.37
_chemical_name_systematic
;
3,7,7-Trimethyl-1-phenyl-5,6,7,8-tetrahydropyrazolo[3,4-b]quinolin-5-one
;
_space_group_IT_number 14
_symmetry_cell_setting monoclinic
_symmetry_space_group_name_Hall '-P 2yn'
_symmetry_space_group_name_H-M 'P 1 21/n 1'
_atom_sites_solution_hydrogens geom
_atom_sites_solution_primary direct
_atom_sites_solution_secondary difmap
_cell_angle_alpha 90.00
_cell_angle_beta 108.894(6)
_cell_angle_gamma 90.00
_cell_formula_units_Z 4
_cell_length_a 11.1485(12)
_cell_length_b 12.3739(15)
_cell_length_c 11.7412(12)
_cell_measurement_reflns_used 3503
_cell_measurement_temperature 120(2)
_cell_measurement_theta_max 27.64
_cell_measurement_theta_min 3.77
_cell_volume 1532.4(3)
_computing_cell_refinement 'DENZO (Otwinowski & Minor, 1997) and COLLECT'
_computing_data_collection 'COLLECT (Hooft, 1999)'
_computing_data_reduction 'DENZO and COLLECT'
_computing_molecular_graphics 'PLATON (Spek, 2003)'
_computing_publication_material 'SHELXL97 and PRPKAPPA (Ferguson, 1999)'
_computing_structure_refinement 'OSCAIL and SHELXL97 (Sheldrick, 1997)'
_computing_structure_solution 'OSCAIL (McArdle, 2003) and SHELXS97 (Sheldrick, 1997)'
_diffrn_ambient_temperature 120(2)
_diffrn_detector_area_resol_mean 9.091
_diffrn_measured_fraction_theta_full 0.997
_diffrn_measured_fraction_theta_max 0.977
_diffrn_measurement_device_type 'Bruker-Nonius 95mm CCD camera on \k goniostat'
_diffrn_measurement_method '\f and \w'
_diffrn_radiation_monochromator graphite
_diffrn_radiation_source 'Bruker--Nonius FR91 rotating anode'
_diffrn_radiation_type 'Mo K\a'
_diffrn_radiation_wavelength 0.71073
_diffrn_reflns_av_R_equivalents 0.0902
_diffrn_reflns_av_sigmaI/netI 0.0867
_diffrn_reflns_limit_h_max 14
_diffrn_reflns_limit_h_min -14
_diffrn_reflns_limit_k_max 16
_diffrn_reflns_limit_k_min -15
_diffrn_reflns_limit_l_max 15
_diffrn_reflns_limit_l_min -15
_diffrn_reflns_number 17074
_diffrn_reflns_theta_full 25.50
_diffrn_reflns_theta_max 27.64
_diffrn_reflns_theta_min 3.77
_diffrn_standards_decay_% nil
_exptl_absorpt_coefficient_mu 0.084
_exptl_absorpt_correction_T_max 0.989
_exptl_absorpt_correction_T_min 0.967
_exptl_absorpt_correction_type multi-scan
_exptl_absorpt_process_details '(SADABS; Sheldrick,  2003)'
_exptl_crystal_colour colourless
_exptl_crystal_density_diffrn 1.324
_exptl_crystal_density_method 'not measured'
_exptl_crystal_description block
_exptl_crystal_F_000 648
_exptl_crystal_size_max 0.34
_exptl_crystal_size_mid 0.23
_exptl_crystal_size_min 0.13
_refine_diff_density_max 0.281
_refine_diff_density_min -0.301
_refine_ls_extinction_method none
_refine_ls_goodness_of_fit_ref 1.033
_refine_ls_hydrogen_treatment constr
_refine_ls_matrix_type full
_refine_ls_number_parameters 211
_refine_ls_number_reflns 3503
_refine_ls_number_restraints 0
_refine_ls_restrained_S_all 1.033
_refine_ls_R_factor_all 0.1282
_refine_ls_R_factor_gt 0.0651
_refine_ls_shift/su_max 0.000
_refine_ls_shift/su_mean 0.000
_refine_ls_structure_factor_coef Fsqd
_refine_ls_weighting_details 'w = 1/[\s^2^(Fo^2^)+(0.0933P)^2^+0.13P] where P=  (Fo^2^+2Fc^2^)/3'
_refine_ls_weighting_scheme calc
_refine_ls_wR_factor_gt 0.1505
_refine_ls_wR_factor_ref 0.1792
_reflns_number_gt 2030
_reflns_number_total 3503
_reflns_threshold_expression I>2\s(I)
_cod_data_source_file sk1847.cif
_cod_data_source_block I
_cod_original_sg_symbol_H-M 'P 21/n'
_cod_database_code 2015050
_cod_database_fobs_code 2015050

loop_
_symmetry_equiv_pos_as_xyz
'x, y, z'
'-x+1/2, y+1/2, -z+1/2'
'-x, -y, -z'
'x+1/2, -y+1/2, z+1/2'

loop_
_atom_site_label
_atom_site_fract_x
_atom_site_fract_y
_atom_site_fract_z
_atom_site_U_iso_or_equiv
_atom_site_adp_type
_atom_site_calc_flag
_atom_site_refinement_flags
_atom_site_occupancy
_atom_site_disorder_assembly
_atom_site_disorder_group
_atom_site_type_symbol
O5 0.06313(14) 0.59447(13) 0.18537(14) 0.0376(4) Uani d . 1 . . O
N1 0.63008(16) 0.63171(15) 0.50347(16) 0.0293(5) Uani d . 1 . . N
N2 0.59896(17) 0.64830(15) 0.60774(16) 0.0325(5) Uani d . 1 . . N
N9 0.51581(16) 0.60051(15) 0.29234(16) 0.0305(5) Uani d . 1 . . N
C3 0.4742(2) 0.64810(18) 0.5768(2) 0.0308(5) Uani d . 1 . . C
C3A 0.4188(2) 0.63089(17) 0.4500(2) 0.0293(5) Uani d . 1 . . C
C4 0.2983(2) 0.62201(17) 0.3674(2) 0.0296(5) Uani d . 1 . . C
C4A 0.2870(2) 0.60329(18) 0.24814(19) 0.0281(5) Uani d . 1 . . C
C5 0.1589(2) 0.59384(18) 0.1562(2) 0.0296(5) Uani d . 1 . . C
C6 0.1544(2) 0.58424(19) 0.0276(2) 0.0315(6) Uani d . 1 . . C
C7 0.26272(19) 0.51538(19) 0.01188(19) 0.0321(6) Uani d . 1 . . C
C8 0.38796(19) 0.56800(19) 0.08644(19) 0.0325(6) Uani d . 1 . . C
C8A 0.39794(19) 0.59121(17) 0.2146(2) 0.0288(5) Uani d . 1 . . C
C9A 0.5219(2) 0.62022(17) 0.4062(2) 0.0278(5) Uani d . 1 . . C
C11 0.7611(2) 0.63359(17) 0.5127(2) 0.0292(5) Uani d . 1 . . C
C12 0.8519(2) 0.63701(19) 0.6265(2) 0.0341(6) Uani d . 1 . . C
C13 0.9787(2) 0.6423(2) 0.6372(2) 0.0386(6) Uani d . 1 . . C
C14 1.0161(2) 0.64317(19) 0.5358(2) 0.0371(6) Uani d . 1 . . C
C15 0.9259(2) 0.63880(19) 0.4233(2) 0.0371(6) Uani d . 1 . . C
C16 0.7982(2) 0.63443(19) 0.4109(2) 0.0349(6) Uani d . 1 . . C
C31 0.4094(2) 0.6631(2) 0.6683(2) 0.0362(6) Uani d . 1 . . C
C71 0.2541(2) 0.39993(19) 0.0545(2) 0.0387(6) Uani d . 1 . . C
C72 0.2529(2) 0.5139(2) -0.12062(19) 0.0383(6) Uani d . 1 . . C
H4 0.2253 0.6286 0.3919 0.036 Uiso calc R 1 . . H
H6A 0.1585 0.6575 -0.0049 0.038 Uiso calc R 1 . . H
H6B 0.0724 0.5517 -0.0201 0.038 Uiso calc R 1 . . H
H8A 0.3983 0.6366 0.0472 0.039 Uiso calc R 1 . . H
H8B 0.4586 0.5198 0.0860 0.039 Uiso calc R 1 . . H
H12 0.8268 0.6357 0.6965 0.041 Uiso calc R 1 . . H
H13 1.0408 0.6455 0.7148 0.046 Uiso calc R 1 . . H
H14 1.1036 0.6467 0.5437 0.044 Uiso calc R 1 . . H
H15 0.9516 0.6388 0.3536 0.045 Uiso calc R 1 . . H
H16 0.7363 0.6320 0.3330 0.042 Uiso calc R 1 . . H
H31A 0.4730 0.6699 0.7483 0.054 Uiso calc R 1 . . H
H31B 0.3551 0.6006 0.6670 0.054 Uiso calc R 1 . . H
H31C 0.3575 0.7288 0.6497 0.054 Uiso calc R 1 . . H
H71A 0.1704 0.3700 0.0109 0.058 Uiso calc R 1 . . H
H71B 0.2664 0.4002 0.1410 0.058 Uiso calc R 1 . . H
H71C 0.3198 0.3555 0.0389 0.058 Uiso calc R 1 . . H
H72A 0.1714 0.4825 -0.1682 0.057 Uiso calc R 1 . . H
H72B 0.3221 0.4704 -0.1309 0.057 Uiso calc R 1 . . H
H72C 0.2589 0.5879 -0.1480 0.057 Uiso calc R 1 . . H

loop_
_atom_site_aniso_label
_atom_site_aniso_U_11
_atom_site_aniso_U_22
_atom_site_aniso_U_33
_atom_site_aniso_U_12
_atom_site_aniso_U_13
_atom_site_aniso_U_23
O5 0.0209(8) 0.0547(11) 0.0411(10) 0.0001(7) 0.0152(7) -0.0003(8)
N1 0.0198(10) 0.0410(12) 0.0284(10) -0.0010(8) 0.0096(8) -0.0008(8)
N2 0.0288(11) 0.0409(12) 0.0299(11) -0.0013(8) 0.0127(9) -0.0015(8)
N9 0.0214(10) 0.0403(11) 0.0303(11) -0.0033(8) 0.0093(8) -0.0028(8)
C3 0.0252(12) 0.0348(13) 0.0330(13) -0.0009(10) 0.0106(10) -0.0015(10)
C3A 0.0253(12) 0.0323(13) 0.0332(13) 0.0014(9) 0.0135(10) 0.0003(10)
C4 0.0220(12) 0.0356(13) 0.0345(13) -0.0004(9) 0.0135(10) -0.0005(10)
C4A 0.0215(11) 0.0340(13) 0.0302(13) 0.0005(9) 0.0105(10) 0.0000(9)
C5 0.0220(11) 0.0329(13) 0.0352(13) -0.0004(9) 0.0113(10) 0.0000(10)
C6 0.0212(11) 0.0406(14) 0.0339(13) -0.0008(10) 0.0104(10) 0.0001(10)
C7 0.0191(11) 0.0448(14) 0.0331(13) -0.0004(10) 0.0092(9) -0.0015(11)
C8 0.0205(11) 0.0461(15) 0.0327(13) 0.0008(10) 0.0112(10) -0.0014(11)
C8A 0.0206(11) 0.0327(13) 0.0337(13) -0.0015(9) 0.0095(10) -0.0014(10)
C9A 0.0201(11) 0.0324(13) 0.0312(13) 0.0002(9) 0.0088(10) 0.0003(9)
C11 0.0214(11) 0.0304(13) 0.0370(13) 0.0008(9) 0.0109(10) 0.0000(10)
C12 0.0261(12) 0.0462(15) 0.0306(13) 0.0008(10) 0.0099(11) 0.0011(10)
C13 0.0230(12) 0.0508(15) 0.0380(14) 0.0023(11) 0.0045(11) 0.0030(11)
C14 0.0194(12) 0.0498(16) 0.0426(15) 0.0021(10) 0.0109(11) 0.0006(11)
C15 0.0276(12) 0.0486(15) 0.0384(14) 0.0006(11) 0.0152(11) -0.0002(11)
C16 0.0244(12) 0.0473(15) 0.0334(13) -0.0010(10) 0.0096(10) -0.0023(11)
C31 0.0284(12) 0.0489(15) 0.0334(13) -0.0001(11) 0.0131(11) 0.0000(11)
C71 0.0294(13) 0.0467(16) 0.0404(14) 0.0018(11) 0.0117(11) -0.0046(11)
C72 0.0213(11) 0.0581(17) 0.0361(14) -0.0006(11) 0.0103(10) -0.0040(11)

loop_
_atom_type_symbol
_atom_type_description
_atom_type_scat_dispersion_real
_atom_type_scat_dispersion_imag
_atom_type_scat_source
C C 0.0033 0.0016 'International Tables Vol C Tables 4.2.6.8 and 6.1.1.4'
H H 0.0000 0.0000 'International Tables Vol C Tables 4.2.6.8 and 6.1.1.4'
N N 0.0061 0.0033 'International Tables Vol C Tables 4.2.6.8 and 6.1.1.4'
O O 0.0106 0.0060 'International Tables Vol C Tables 4.2.6.8 and 6.1.1.4'

loop_
_geom_angle_atom_site_label_1
_geom_angle_atom_site_label_2
_geom_angle_atom_site_label_3
_geom_angle
_geom_angle_publ_flag
C9A N1 N2 110.19(16) no
C9A N1 C11 131.70(19) no
N2 N1 C11 118.06(18) no
C16 C11 C12 120.0(2) no
C16 C11 N1 121.2(2) no
C12 C11 N1 118.8(2) no
C13 C12 C11 119.6(2) no
C13 C12 H12 120.2 no
C11 C12 H12 120.2 no
C12 C13 C14 120.6(2) no
C12 C13 H13 119.7 no
C14 C13 H13 119.7 no
C15 C14 C13 119.7(2) no
C15 C14 H14 120.2 no
C13 C14 H14 120.2 no
C14 C15 C16 120.6(2) no
C14 C15 H15 119.7 no
C16 C15 H15 119.7 no
C15 C16 C11 119.6(2) no
C15 C16 H16 120.2 no
C11 C16 H16 120.2 no
C3 N2 N1 107.38(18) no
N2 C3 C3A 110.4(2) no
N2 C3 C31 121.1(2) no
C3A C3 C31 128.6(2) no
C3 C31 H31A 109.5 no
C3 C31 H31B 109.5 no
H31A C31 H31B 109.5 no
C3 C31 H31C 109.5 no
H31A C31 H31C 109.5 no
H31B C31 H31C 109.5 no
C4 C3A C9A 117.3(2) no
C4 C3A C3 137.3(2) no
C9A C3A C3 105.40(19) no
C3A C4 C4A 118.1(2) no
C3A C4 H4 120.9 no
C4A C4 H4 120.9 no
C4 C4A C8A 119.7(2) no
C4 C4A C5 119.85(19) no
C8A C4A C5 120.44(19) no
O5 C5 C4A 121.0(2) no
O5 C5 C6 122.4(2) no
C4A C5 C6 116.58(18) no
C5 C6 C7 113.16(18) no
C5 C6 H6A 108.9 no
C7 C6 H6A 108.9 no
C5 C6 H6B 108.9 no
C7 C6 H6B 108.9 no
H6A C6 H6B 107.8 no
C72 C7 C71 109.39(19) no
C72 C7 C8 109.84(18) no
C71 C7 C8 110.67(18) no
C72 C7 C6 109.22(18) no
C71 C7 C6 110.11(18) no
C8 C7 C6 107.57(18) no
C7 C71 H71A 109.5 no
C7 C71 H71B 109.5 no
H71A C71 H71B 109.5 no
C7 C71 H71C 109.5 no
H71A C71 H71C 109.5 no
H71B C71 H71C 109.5 no
C7 C72 H72A 109.5 no
C7 C72 H72B 109.5 no
H72A C72 H72B 109.5 no
C7 C72 H72C 109.5 no
H72A C72 H72C 109.5 no
H72B C72 H72C 109.5 no
C8A C8 C7 114.35(18) no
C8A C8 H8B 108.7 no
C7 C8 H8A 108.7 no
C8A C8 H8B 108.7 no
C7 C8 H8A 108.7 no
H8A C8 H8B 107.6 no
N9 C8A C4A 123.45(19) no
N9 C8A C8 115.93(18) no
C4A C8A C8 120.61(19) no
C9A N9 C8A 114.67(18) no
N9 C9A N1 126.62(19) no
N9 C9A C3A 126.7(2) no
N1 C9A C3A 106.68(19) no

loop_
_geom_bond_atom_site_label_1
_geom_bond_atom_site_label_2
_geom_bond_site_symmetry_2
_geom_bond_distance
_geom_bond_publ_flag
N1 C9A . 1.373(3) no
N1 N2 . 1.392(3) no
N1 C11 . 1.429(3) no
C11 C16 . 1.386(3) no
C11 C12 . 1.392(3) no
C12 C13 . 1.380(3) no
C12 H12 . 0.95 no
C13 C14 . 1.383(3) no
C13 H13 . 0.95 no
C14 C15 . 1.378(3) no
C14 H14 . 0.95 no
C15 C16 . 1.385(3) no
C15 H15 . 0.95 no
C16 H16 . 0.95 no
N2 C3 . 1.319(3) no
C3 C3A . 1.431(3) no
C3 C31 . 1.487(3) no
C31 H31A . 0.98 no
C31 H31B . 0.98 no
C31 H31C . 0.98 no
C3A C4 . 1.383(3) no
C3A C9A . 1.409(3) no
C4 C4A . 1.384(3) no
C4 H4 . 0.95 no
C4A C8A . 1.422(3) no
C4A C5 . 1.491(3) no
C5 O5 . 1.222(2) no
C5 C6 . 1.499(3) no
C6 C7 . 1.537(3) no
C6 H6A . 0.99 no
C6 H6B . 0.99 no
C7 C72 . 1.524(3) no
C7 C71 . 1.527(3) no
C7 C8 . 1.532(3) no
C71 H71A . 0.98 no
C71 H71B . 0.98 no
C71 H71C . 0.98 no
C72 H72A . 0.98 no
C72 H72B . 0.98 no
C72 H72C . 0.98 no
C8 C8A . 1.500(3) no
C8 H8A . 0.99 no
C8 H8B . 0.99 no
C8A N9 . 1.340(3) no
N9 C9A . 1.339(3) no

loop_
_geom_hbond_atom_site_label_D
_geom_hbond_atom_site_label_H
_geom_hbond_atom_site_label_A
_geom_hbond_site_symmetry_A
_geom_hbond_distance_DH
_geom_hbond_distance_HA
_geom_hbond_distance_DA
_geom_hbond_angle_DHA
_geom_hbond_publ_flag
C6 H6A Cg1 4_464 0.99 2.97 3.716(3) 133 y
C8 H8A Cg2 4_464 0.99 2.80 3.708(3) 153 y

loop_
_geom_torsion_atom_site_label_1
_geom_torsion_atom_site_label_2
_geom_torsion_atom_site_label_3
_geom_torsion_atom_site_label_4
_geom_torsion
_geom_torsion_publ_flag
C9A N1 C11 C16 7.1(4) no
N2 N1 C11 C16 -169.93(19) no
C9A N1 C11 C12 -174.3(2) no
N2 N1 C11 C12 8.7(3) no
C16 C11 C12 C13 0.7(3) no
N1 C11 C12 C13 -177.9(2) no
C11 C12 C13 C14 -0.7(3) no
C12 C13 C14 C15 0.1(4) no
C13 C14 C15 C16 0.5(4) no
C14 C15 C16 C11 -0.5(4) no
C12 C11 C16 C15 -0.1(3) no
N1 C11 C16 C15 178.5(2) no
C9A N1 N2 C3 -0.5(2) no
C11 N1 N2 C3 177.16(18) no
N1 N2 C3 C3A 0.2(2) no
N1 N2 C3 C31 179.55(19) no
N2 C3 C3A C4 179.5(3) no
C31 C3 C3A C4 0.1(4) no
N2 C3 C3A C9A 0.2(2) no
C31 C3 C3A C9A -179.2(2) no
C9A C3A C4 C4A 0.0(3) no
C3 C3A C4 C4A -179.2(2) no
C3A C4 C4A C8A 1.5(3) no
C3A C4 C4A C5 -179.6(2) no
C4 C4A C5 O5 -5.4(3) no
C8A C4A C5 O5 173.4(2) no
C4 C4A C5 C6 174.3(2) no
C8A C4A C5 C6 -6.9(3) no
O5 C5 C6 C7 -142.7(2) no
C4A C5 C6 C7 37.6(3) no
C5 C6 C7 C72 -177.91(19) no
C5 C6 C7 C71 62.0(2) no
C5 C6 C7 C8 -58.7(2) no
C72 C7 C8 C8A 169.93(18) no
C71 C7 C8 C8A -69.2(2) no
C6 C7 C8 C8A 51.2(3) no
C4 C4A C8A N9 -2.3(3) no
C5 C4A C8A N9 178.9(2) no
C4 C4A C8A C8 178.4(2) no
C5 C4A C8A C8 -0.4(3) no
C7 C8 C8A N9 157.37(19) no
C7 C8 C8A C4A -23.3(3) no
C4A C8A N9 C9A 1.3(3) no
C8 C8A N9 C9A -179.42(19) no
C8A N9 C9A N1 179.0(2) no
C8A N9 C9A C3A 0.5(3) no
N2 N1 C9A N9 -178.2(2) no
C11 N1 C9A N9 4.6(4) no
N2 N1 C9A C3A 0.6(2) no
C11 N1 C9A C3A -176.6(2) no
C4 C3A C9A N9 -1.1(3) no
C3 C3A C9A N9 178.3(2) no
C4 C3A C9A N1 -179.90(19) no
C3 C3A C9A N1 -0.4(2) no

loop_
_cod_related_entry_id
_cod_related_entry_database
_cod_related_entry_code
1 ChemSpider 1773768
